data_7709746
loop_
_publ_author_name
'Yan, Qiu-Nan'
'Liu, Bin-Wen'
'Jiang, Xiao-Ming'
'Zhao, Jin-Xu'
'Pei, Shao-Min'
'Chen, Wen-Fa'
'Guo, Guo-Cong'

_publ_section_title
;
 Photocurrent, Humidity Sensitive and Proton Conductive Properties of a
 New Sulfide Semiconductor CsCuS4
;
_journal_name_full 'Dalton Transactions'
_journal_paper_doi 10.1039/D2DT00143H
_journal_year 2022
_chemical_formula_moiety 'not measured'
_chemical_formula_sum 'Cs Cu S4'
_chemical_formula_weight 324.69
_chemical_melting_point ?
_chemical_name_common CsCuS4
_space_group_crystal_system triclinic
_space_group_IT_number 2
_space_group_name_Hall '-P 1'
_space_group_name_H-M_alt 'P -1'
_audit_creation_method SHELXL-2013
_cell_angle_alpha 105.097(10)
_cell_angle_beta 96.953(11)
_cell_angle_gamma 110.347(10)
_cell_formula_units_Z 2
_cell_length_a 5.4472(7)
_cell_length_b 7.2597(6)
_cell_length_c 9.1804(13)
_cell_measurement_reflns_used 1770
_cell_measurement_temperature 293(2)
_cell_measurement_theta_max 27.3390
_cell_measurement_theta_min 2.3860
_cell_volume 319.53(8)
_computing_cell_refinement 'CrysAlisPro 1.171.39.23b (Rigaku OD, 2015)'
_computing_data_collection 'CrysAlisPro 1.171.39.23b (Rigaku OD, 2015)'
_computing_data_reduction 'CrysAlisPro 1.171.39.23b (Rigaku OD, 2015)'
_computing_structure_refinement 'SHELXL-2013 (Sheldrick, 2013)'
_diffrn_ambient_temperature 293(2)
_diffrn_measured_fraction_theta_full 0.992
_diffrn_measured_fraction_theta_max 0.991
_diffrn_measurement_device_type 'XtaLAB AFC10 (RCD3): fixed-chi single'
_diffrn_radiation_type MoK\a
_diffrn_radiation_wavelength 0.71073
_diffrn_reflns_av_R_equivalents 0.0390
_diffrn_reflns_av_unetI/netI 0.0344
_diffrn_reflns_Laue_measured_fraction_full 0.992
_diffrn_reflns_Laue_measured_fraction_max 0.991
_diffrn_reflns_limit_h_max 6
_diffrn_reflns_limit_h_min -6
_diffrn_reflns_limit_k_max 8
_diffrn_reflns_limit_k_min -8
_diffrn_reflns_limit_l_max 10
_diffrn_reflns_limit_l_min -11
_diffrn_reflns_number 4219
_diffrn_reflns_point_group_measured_fraction_full 0.992
_diffrn_reflns_point_group_measured_fraction_max 0.991
_diffrn_reflns_theta_full 25.242
_diffrn_reflns_theta_max 25.495
_diffrn_reflns_theta_min 3.277
_diffrn_source 'fine-focus sealed X-ray tube'
_exptl_absorpt_coefficient_mu 10.195
_exptl_absorpt_correction_T_max 0.350
_exptl_absorpt_correction_T_min 0.291
_exptl_absorpt_correction_type multi-scan
_exptl_crystal_colour Red
_exptl_crystal_density_diffrn 3.375
_exptl_crystal_density_meas ?
_exptl_crystal_description pin
_exptl_crystal_F_000 296
_exptl_crystal_size_max 0.125
_exptl_crystal_size_mid 0.117
_exptl_crystal_size_min 0.103
_refine_diff_density_max 1.850
_refine_diff_density_min -1.799
_refine_diff_density_rms 0.309
_refine_ls_extinction_method none
_refine_ls_goodness_of_fit_ref 1.096
_refine_ls_hydrogen_treatment undef
_refine_ls_matrix_type full
_refine_ls_number_parameters 56
_refine_ls_number_reflns 1181
_refine_ls_number_restraints 0
_refine_ls_restrained_S_all 1.096
_refine_ls_R_factor_all 0.0612
_refine_ls_R_factor_gt 0.0568
_refine_ls_shift/su_max 0.000
_refine_ls_shift/su_mean 0.000
_refine_ls_structure_factor_coef Fsqd
_refine_ls_weighting_details
;
 w=1/[\s^2^(Fo^2^)+(0.1020P)^2^+9.8952P]
 where P=(Fo^2^+2Fc^2^)/3
;
_refine_ls_weighting_scheme calc
_refine_ls_wR_factor_gt 0.1856
_refine_ls_wR_factor_ref 0.1883
_reflns_Friedel_coverage 0.000
_reflns_number_gt 1073
_reflns_number_total 1181
_reflns_threshold_expression 'I > 2\s(I)'
_cod_data_source_file d2dt00143h1.cif
_cod_data_source_block CsCuS4
_cod_depositor_comments
;
The following automatic conversions were performed:

data item '_chemical_melting_point' value 'not measured' was changed
to '?' -- the value is undefined or not given.

data item '_exptl_crystal_density_meas' value 'not measured' was
changed to '?' -- the value is perceived as not measured.

Automatic conversion script
Id: cif_fix_values 7556 2019-12-06 15:28:31Z antanas 
;
_cod_original_cell_volume 319.53(7)
_cod_database_code 7709746
_shelx_space_group_comment
;
The symmetry employed for this shelxl refinement is uniquely defined
by the following loop, which should always be used as a source of
symmetry information in preference to the above space-group names.
They are only intended as comments.
;
_shelxl_version_number 2013-2

loop_
_space_group_symop_operation_xyz
'x, y, z'
'-x, -y, -z'

loop_
_atom_site_label
_atom_site_type_symbol
_atom_site_fract_x
_atom_site_fract_y
_atom_site_fract_z
_atom_site_U_iso_or_equiv
_atom_site_adp_type
_atom_site_occupancy
_atom_site_site_symmetry_order
_atom_site_calc_flag
_atom_site_refinement_flags_posn
_atom_site_refinement_flags_adp
_atom_site_refinement_flags_occupancy
_atom_site_disorder_assembly
_atom_site_disorder_group
Cs1 Cs 0.37517(19) 0.64348(15) 0.25853(12) 0.0370(4) Uani 1 1 d . . . . .
Cu1 Cu 0.2537(4) 0.0084(3) 0.0099(2) 0.0331(5) Uani 1 1 d . . . . .
S1 S 0.0118(7) 0.0825(5) 0.8176(5) 0.0310(8) Uani 1 1 d . . . . .
S2 S 0.6742(7) 0.2811(5) 0.1364(5) 0.0311(8) Uani 1 1 d . . . . .
S3 S 0.0858(8) 0.1860(6) 0.3682(4) 0.0355(9) Uani 1 1 d . . . . .
S4 S 0.7403(8) 0.2422(7) 0.3517(5) 0.0400(10) Uani 1 1 d . . . . .

loop_
_atom_site_aniso_label
_atom_site_aniso_U_11
_atom_site_aniso_U_22
_atom_site_aniso_U_33
_atom_site_aniso_U_23
_atom_site_aniso_U_13
_atom_site_aniso_U_12
Cs1 0.0347(6) 0.0280(6) 0.0552(7) 0.0204(4) 0.0158(4) 0.0136(4)
Cu1 0.0280(10) 0.0322(10) 0.0372(10) 0.0067(8) 0.0054(8) 0.0139(8)
S1 0.0248(17) 0.0196(16) 0.050(2) 0.0164(15) 0.0100(15) 0.0063(14)
S2 0.0253(17) 0.0140(15) 0.048(2) 0.0050(14) 0.0072(15) 0.0051(13)
S3 0.0267(18) 0.035(2) 0.037(2) 0.0104(16) 0.0036(15) 0.0050(16)
S4 0.034(2) 0.040(2) 0.038(2) 0.0020(17) 0.0109(16) 0.0128(17)

loop_
_atom_type_symbol
_atom_type_description
_atom_type_scat_dispersion_real
_atom_type_scat_dispersion_imag
_atom_type_scat_source
Cs Cs -0.3680 2.1192 'International Tables Vol C Tables 4.2.6.8 and 6.1.1.4'
Cu Cu 0.3201 1.2651 'International Tables Vol C Tables 4.2.6.8 and 6.1.1.4'
S S 0.1246 0.1234 'International Tables Vol C Tables 4.2.6.8 and 6.1.1.4'

loop_
_geom_angle_atom_site_label_1
_geom_angle_atom_site_label_2
_geom_angle_atom_site_label_3
_geom_angle
_geom_angle_site_symmetry_1
_geom_angle_site_symmetry_3
_geom_angle_publ_flag
S1 Cs1 S1 102.37(9) 2_566 2_666 ?
S1 Cs1 S2 151.98(10) 2_566 . ?
S1 Cs1 S2 73.19(8) 2_666 . ?
S1 Cs1 S3 120.22(9) 2_566 . ?
S1 Cs1 S3 137.36(9) 2_666 . ?
S2 Cs1 S3 68.16(9) . . ?
S1 Cs1 S2 72.53(8) 2_566 1_455 ?
S1 Cs1 S2 152.36(10) 2_666 1_455 ?
S2 Cs1 S2 98.34(9) . 1_455 ?
S3 Cs1 S2 53.77(9) . 1_455 ?
S1 Cs1 S4 86.94(10) 2_566 2_666 ?
S1 Cs1 S4 121.61(10) 2_666 2_666 ?
S2 Cs1 S4 119.36(10) . 2_666 ?
S3 Cs1 S4 66.65(10) . 2_666 ?
S2 Cs1 S4 85.68(9) 1_455 2_666 ?
S1 Cs1 S2 64.00(9) 2_566 2_665 ?
S1 Cs1 S2 64.64(8) 2_666 2_665 ?
S2 Cs1 S2 90.06(9) . 2_665 ?
S3 Cs1 S2 131.04(8) . 2_665 ?
S2 Cs1 S2 89.60(9) 1_455 2_665 ?
S4 Cs1 S2 150.58(10) 2_666 2_665 ?
S1 Cs1 S3 124.98(10) 2_566 2_666 ?
S1 Cs1 S3 73.94(9) 2_666 2_666 ?
S2 Cs1 S3 81.17(9) . 2_666 ?
S3 Cs1 S3 82.88(9) . 2_666 ?
S2 Cs1 S3 131.79(9) 1_455 2_666 ?
S4 Cs1 S3 55.26(9) 2_666 2_666 ?
S2 Cs1 S3 138.42(8) 2_665 2_666 ?
S1 Cs1 S4 61.96(9) 2_566 1_565 ?
S1 Cs1 S4 51.86(8) 2_666 1_565 ?
S2 Cs1 S4 124.29(8) . 1_565 ?
S3 Cs1 S4 152.72(9) . 1_565 ?
S2 Cs1 S4 134.18(9) 1_455 1_565 ?
S4 Cs1 S4 86.92(11) 2_666 1_565 ?
S2 Cs1 S4 75.72(8) 2_665 1_565 ?
S3 Cs1 S4 76.18(9) 2_666 1_565 ?
S1 Cs1 S4 89.57(9) 2_566 1_455 ?
S1 Cs1 S4 167.91(9) 2_666 1_455 ?
S2 Cs1 S4 95.38(9) . 1_455 ?
S3 Cs1 S4 30.64(9) . 1_455 ?
S2 Cs1 S4 30.93(9) 1_455 1_455 ?
S4 Cs1 S4 60.22(11) 2_666 1_455 ?
S2 Cs1 S4 120.46(8) 2_665 1_455 ?
S3 Cs1 S4 100.86(9) 2_666 1_455 ?
S4 Cs1 S4 138.39(11) 1_565 1_455 ?
S1 Cs1 Cu1 34.87(7) 2_566 1_565 ?
S1 Cs1 Cu1 71.37(7) 2_666 1_565 ?
S2 Cs1 Cu1 123.44(8) . 1_565 ?
S3 Cs1 Cu1 147.27(7) . 1_565 ?
S2 Cs1 Cu1 93.50(7) 1_455 1_565 ?
S4 Cs1 Cu1 116.55(8) 2_666 1_565 ?
S2 Cs1 Cu1 34.74(6) 2_665 1_565 ?
S3 Cs1 Cu1 127.09(7) 2_666 1_565 ?
S4 Cs1 Cu1 50.99(7) 1_565 1_565 ?
S4 Cs1 Cu1 119.45(7) 1_455 1_565 ?
S1 Cs1 Cu1 73.16(7) 2_566 2_665 ?
S1 Cs1 Cu1 34.39(7) 2_666 2_665 ?
S2 Cs1 Cu1 91.40(7) . 2_665 ?
S3 Cs1 Cu1 156.84(7) . 2_665 ?
S2 Cs1 Cu1 122.77(7) 1_455 2_665 ?
S4 Cs1 Cu1 135.85(8) 2_666 2_665 ?
S2 Cs1 Cu1 33.85(6) 2_665 2_665 ?
S3 Cs1 Cu1 105.40(7) 2_666 2_665 ?
S4 Cs1 Cu1 48.93(7) 1_565 2_665 ?
S4 Cs1 Cu1 153.59(7) 1_455 2_665 ?
Cu1 Cs1 Cu1 38.93(5) 1_565 2_665 ?
S1 Cu1 S2 112.62(15) 2_556 . ?
S1 Cu1 S1 109.68(13) 2_556 1_554 ?
S2 Cu1 S1 112.26(15) . 1_554 ?
S1 Cu1 S2 110.61(15) 2_556 2_655 ?
S2 Cu1 S2 108.58(12) . 2_655 ?
S1 Cu1 S2 102.64(15) 1_554 2_655 ?
S1 Cu1 Cu1 55.21(11) 2_556 2 ?
S2 Cu1 Cu1 131.52(14) . 2 ?
S1 Cu1 Cu1 54.47(11) 1_554 2 ?
S2 Cu1 Cu1 119.67(14) 2_655 2 ?
S1 Cu1 Cu1 129.11(14) 2_556 2_655 ?
S2 Cu1 Cu1 54.60(11) . 2_655 ?
S1 Cu1 Cu1 120.76(14) 1_554 2_655 ?
S2 Cu1 Cu1 53.98(10) 2_655 2_655 ?
Cu1 Cu1 Cu1 172.44(15) 2 2_655 ?
S1 Cu1 Cs1 58.55(10) 2_556 1_545 ?
S2 Cu1 Cs1 93.16(11) . 1_545 ?
S1 Cu1 Cs1 154.53(11) 1_554 1_545 ?
S2 Cu1 Cs1 66.02(11) 2_655 1_545 ?
Cu1 Cu1 Cs1 109.66(10) 2 1_545 ?
Cu1 Cu1 Cs1 72.39(8) 2_655 1_545 ?
S1 Cu1 Cs1 157.80(11) 2_556 2_665 ?
S2 Cu1 Cs1 64.17(11) . 2_665 ?
S1 Cu1 Cs1 56.96(10) 1_554 2_665 ?
S2 Cu1 Cs1 90.54(11) 2_655 2_665 ?
Cu1 Cu1 Cs1 108.94(10) 2 2_665 ?
Cu1 Cu1 Cs1 68.68(8) 2_655 2_665 ?
Cs1 Cu1 Cs1 141.07(5) 1_545 2_665 ?
S1 Cu1 Cs1 85.22(10) 2_556 . ?
S2 Cu1 Cs1 54.96(10) . . ?
S1 Cu1 Cs1 79.48(10) 1_554 . ?
S2 Cu1 Cs1 161.66(11) 2_655 . ?
Cu1 Cu1 Cs1 76.63(8) 2 . ?
Cu1 Cu1 Cs1 109.05(9) 2_655 . ?
Cs1 Cu1 Cs1 118.77(5) 1_545 . ?
Cs1 Cu1 Cs1 75.21(4) 2_665 . ?
S3 S1 Cu1 107.15(19) 2_556 2_556 ?
S3 S1 Cu1 99.69(19) 2_556 1_556 ?
Cu1 S1 Cu1 70.32(13) 2_556 1_556 ?
S3 S1 Cs1 110.82(18) 2_556 2_566 ?
Cu1 S1 Cs1 86.58(11) 2_556 2_566 ?
Cu1 S1 Cs1 146.17(16) 1_556 2_566 ?
S3 S1 Cs1 95.17(17) 2_556 2_666 ?
Cu1 S1 Cs1 151.32(16) 2_556 2_666 ?
Cu1 S1 Cs1 88.65(11) 1_556 2_666 ?
Cs1 S1 Cs1 102.37(9) 2_566 2_666 ?
S4 S2 Cu1 101.89(19) . . ?
S4 S2 Cu1 97.83(19) . 2_655 ?
Cu1 S2 Cu1 71.42(12) . 2_655 ?
S4 S2 Cs1 94.14(17) . . ?
Cu1 S2 Cs1 92.40(12) . . ?
Cu1 S2 Cs1 161.52(15) 2_655 . ?
S4 S2 Cs1 84.98(16) . 1_655 ?
Cu1 S2 Cs1 166.84(16) . 1_655 ?
Cu1 S2 Cs1 96.69(12) 2_655 1_655 ?
Cs1 S2 Cs1 98.34(8) . 1_655 ?
S4 S2 Cs1 174.23(19) . 2_665 ?
Cu1 S2 Cs1 81.98(12) . 2_665 ?
Cu1 S2 Cs1 79.24(12) 2_655 2_665 ?
Cs1 S2 Cs1 89.94(9) . 2_665 ?
Cs1 S2 Cs1 90.40(9) 1_655 2_665 ?
S4 S3 S1 104.0(2) 1_455 2_556 ?
S4 S3 Cs1 85.93(19) 1_455 . ?
S1 S3 Cs1 111.00(18) 2_556 . ?
S4 S3 Cs1 125.90(19) 1_455 2_666 ?
S1 S3 Cs1 124.20(19) 2_556 2_666 ?
Cs1 S3 Cs1 97.12(9) . 2_666 ?
S3 S4 S2 104.8(2) 1_655 . ?
S3 S4 Cs1 106.06(19) 1_655 2_666 ?
S2 S4 Cs1 146.2(2) . 2_666 ?
S3 S4 Cs1 84.47(18) 1_655 1_545 ?
S2 S4 Cs1 103.27(17) . 1_545 ?
Cs1 S4 Cs1 93.08(10) 2_666 1_545 ?
S3 S4 Cs1 63.43(16) 1_655 1_655 ?
S2 S4 Cs1 64.10(15) . 1_655 ?
Cs1 S4 Cs1 119.78(11) 2_666 1_655 ?
Cs1 S4 Cs1 138.39(11) 1_545 1_655 ?

loop_
_geom_bond_atom_site_label_1
_geom_bond_atom_site_label_2
_geom_bond_distance
_geom_bond_site_symmetry_2
_geom_bond_publ_flag
Cs1 S1 3.489(4) 2_566 ?
Cs1 S1 3.502(4) 2_666 ?
Cs1 S2 3.566(4) . ?
Cs1 S3 3.607(4) . ?
Cs1 S2 3.633(4) 1_455 ?
Cs1 S4 3.640(4) 2_666 ?
Cs1 S2 3.797(4) 2_665 ?
Cs1 S3 3.837(4) 2_666 ?
Cs1 S4 3.901(5) 1_565 ?
Cs1 S4 4.023(4) 1_455 ?
Cs1 Cu1 4.082(2) 1_565 ?
Cs1 Cu1 4.177(2) 2_665 ?
Cu1 S1 2.338(4) 2_556 ?
Cu1 S2 2.349(4) . ?
Cu1 S1 2.360(4) 1_554 ?
Cu1 S2 2.368(4) 2_655 ?
Cu1 Cu1 2.705(4) 2 ?
Cu1 Cu1 2.754(4) 2_655 ?
Cu1 Cs1 4.082(2) 1_545 ?
Cu1 Cs1 4.177(2) 2_665 ?
S1 S3 2.079(6) 2_556 ?
S1 Cu1 2.338(4) 2_556 ?
S1 Cu1 2.360(4) 1_556 ?
S1 Cs1 3.489(4) 2_566 ?
S1 Cs1 3.502(4) 2_666 ?
S2 S4 2.076(6) . ?
S2 Cu1 2.368(4) 2_655 ?
S2 Cs1 3.633(4) 1_655 ?
S2 Cs1 3.797(4) 2_665 ?
S3 S4 2.056(6) 1_455 ?
S3 S1 2.079(6) 2_556 ?
S3 Cs1 3.837(4) 2_666 ?
S4 S3 2.056(6) 1_655 ?
S4 Cs1 3.640(4) 2_666 ?
S4 Cs1 3.901(5) 1_545 ?
S4 Cs1 4.023(4) 1_655 ?
